data_7223574
loop_
_publ_author_name
'Huang, Rong-Yi'
'Jiang, Hao'
'Zhu, Chang-Hai'
'Xu, Heng'

_publ_section_title
;
 Dicarboxylate ligands--modulated assembly of new luminescent zinc(II)
 coordination polymers with in situ formed tetrazole ligand: An
 experimental and theoretical study
;
_journal_name_full 'RSC Adv.'
_journal_paper_doi 10.1039/C5RA20443G
_journal_year 2015
_chemical_formula_moiety 'C34 H24 N14 O10 Zn3'
_chemical_formula_sum 'C34 H24 N14 O10 Zn3'
_chemical_formula_weight 984.78
_chemical_name_systematic
; 
 ? 
;
_space_group_IT_number 2
_symmetry_cell_setting triclinic
_symmetry_space_group_name_Hall '-P 1'
_symmetry_space_group_name_H-M 'P -1'
_atom_sites_solution_hydrogens geom
_atom_sites_solution_primary direct
_atom_sites_solution_secondary difmap
_audit_creation_method SHELXL-97
_audit_update_record
;
2015-12-16 deposited with the CCDC.
2015-12-17 downloaded from the CCDC.
;
_cell_angle_alpha 104.4540(10)
_cell_angle_beta 102.4520(10)
_cell_angle_gamma 94.8650(10)
_cell_formula_units_Z 1
_cell_length_a 8.43950(10)
_cell_length_b 10.4158(2)
_cell_length_c 11.11610(10)
_cell_measurement_reflns_used 3435
_cell_measurement_temperature 293(2)
_cell_measurement_theta_max 25.65
_cell_measurement_theta_min 2.50
_cell_volume 913.98(2)
_computing_cell_refinement 'Bruker SMART'
_computing_data_collection 'Bruker SMART'
_computing_data_reduction 'Bruker SAINT'
_computing_molecular_graphics 'Bruker SHELXTL'
_computing_publication_material 'Bruker SHELXTL'
_computing_structure_refinement 'SHELXL-97 (Sheldrick, 1997)'
_computing_structure_solution 'SHELXS-97 (Sheldrick, 1990)'
_diffrn_ambient_temperature 293(2)
_diffrn_measured_fraction_theta_full 0.992
_diffrn_measured_fraction_theta_max 0.992
_diffrn_measurement_device_type 'CCD area detector'
_diffrn_measurement_method 'phi and omega scans'
_diffrn_radiation_monochromator graphite
_diffrn_radiation_source 'fine-focus sealed tube'
_diffrn_radiation_type MoK\a
_diffrn_radiation_wavelength 0.71073
_diffrn_reflns_av_R_equivalents 0.0604
_diffrn_reflns_av_unetI/netI 0.0556
_diffrn_reflns_limit_h_max 10
_diffrn_reflns_limit_h_min -10
_diffrn_reflns_limit_k_max 11
_diffrn_reflns_limit_k_min -12
_diffrn_reflns_limit_l_max 13
_diffrn_reflns_limit_l_min -13
_diffrn_reflns_number 10191
_diffrn_reflns_theta_full 25.05
_diffrn_reflns_theta_max 25.05
_diffrn_reflns_theta_min 1.95
_exptl_absorpt_coefficient_mu 2.033
_exptl_absorpt_correction_T_max 0.6632
_exptl_absorpt_correction_T_min 0.6411
_exptl_absorpt_correction_type multi-scan
_exptl_absorpt_process_details 'SADABS(Bruker, 2000)'
_exptl_crystal_colour colorless
_exptl_crystal_density_diffrn 1.789
_exptl_crystal_density_method 'not measured'
_exptl_crystal_description block
_exptl_crystal_F_000 496
_exptl_crystal_preparation Luminescent
_exptl_crystal_size_max 0.24
_exptl_crystal_size_mid 0.22
_exptl_crystal_size_min 0.22
_refine_diff_density_max 0.396
_refine_diff_density_min -0.324
_refine_diff_density_rms 0.075
_refine_ls_extinction_method none
_refine_ls_goodness_of_fit_ref 1.003
_refine_ls_hydrogen_treatment mixed
_refine_ls_matrix_type full
_refine_ls_number_parameters 285
_refine_ls_number_reflns 3224
_refine_ls_number_restraints 3
_refine_ls_restrained_S_all 1.003
_refine_ls_R_factor_all 0.0424
_refine_ls_R_factor_gt 0.0317
_refine_ls_shift/su_max 0.001
_refine_ls_shift/su_mean 0.000
_refine_ls_structure_factor_coef Fsqd
_refine_ls_weighting_details 'calc w=1/[\s^2^(Fo^2^)+(0.0232P)^2^+0.0600P] where P=(Fo^2^+2Fc^2^)/3'
_refine_ls_weighting_scheme calc
_refine_ls_wR_factor_gt 0.0643
_refine_ls_wR_factor_ref 0.0667
_reflns_number_gt 2562
_reflns_number_total 3224
_reflns_threshold_expression >2sigma(I)
_cod_data_source_file c5ra20443g2.cif
_cod_data_source_block 1429191
_cod_depositor_comments
;
The following automatic conversions were performed:

'_symmetry_cell_setting' value 'Triclinic' changed to 'triclinic'
according to
/usr/data/users/saulius/crontab/automatic-downloads/rss-feeds/RSC/lib/dictionaries/cif_core.dic
dictionary named 'cif_core.dic' version 2.4.2 from 2011-04-26.

Automatic conversion script
Id: cif_fix_values 4268 2015-11-12 08:31:59Z antanas 
;
_cod_original_sg_symbol_Hall ' -P 1'
_cod_original_sg_symbol_H-M P-1
_cod_database_code 7223574

loop_
_symmetry_equiv_pos_as_xyz
'x, y, z'
'-x, -y, -z'

loop_
_atom_site_label
_atom_site_type_symbol
_atom_site_fract_x
_atom_site_fract_y
_atom_site_fract_z
_atom_site_U_iso_or_equiv
_atom_site_adp_type
_atom_site_occupancy
_atom_site_symmetry_multiplicity
_atom_site_calc_flag
_atom_site_refinement_flags
N7 N 0.2069(3) 1.2287(2) 0.2330(2) 0.0275(6) Uani 1 1 d .
Zn1 Zn 0.04945(4) 0.27630(3) 0.34485(3) 0.02585(11) Uani 1 1 d .
Zn2 Zn 0.5000 0.0000 1.0000 0.02791(14) Uani 1 2 d S
O1 O 0.1416(2) 0.2708(2) 0.51701(19) 0.0371(5) Uani 1 1 d .
C11 C 0.2902(4) 0.3143(3) 0.5778(3) 0.0325(7) Uani 1 1 d .
O2 O 0.3808(3) 0.4001(3) 0.5603(2) 0.0612(7) Uani 1 1 d .
C13 C 0.4931(3) 0.2990(3) 0.7762(3) 0.0288(7) Uani 1 1 d .
H13 H 0.5533 0.3795 0.7798 0.035 Uiso 1 1 calc R
C15 C 0.2697(3) 0.1224(3) 0.6765(3) 0.0286(7) Uani 1 1 d .
H15 H 0.1757 0.0826 0.6121 0.034 Uiso 1 1 calc R
C10 C -0.1715(4) 0.4294(3) 0.2025(3) 0.0336(7) Uani 1 1 d .
H10 H -0.2606 0.3611 0.1723 0.040 Uiso 1 1 calc R
N2 N -0.0324(3) 0.4335(2) 0.2965(2) 0.0284(6) Uani 1 1 d .
C8 C 0.0613(4) 0.5461(3) 0.3111(3) 0.0316(7) Uani 1 1 d .
H8 H 0.1629 0.5747 0.3693 0.038 Uiso 1 1 calc R
C9 C -0.1571(4) 0.5400(3) 0.1618(3) 0.0340(8) Uani 1 1 d .
H9 H -0.2331 0.5619 0.0988 0.041 Uiso 1 1 calc R
N3 N -0.0078(3) 0.6148(2) 0.2315(2) 0.0279(6) Uani 1 1 d .
C7 C 0.0594(3) 0.7405(3) 0.2205(3) 0.0275(7) Uani 1 1 d .
C6 C 0.0299(3) 0.7627(3) 0.1008(3) 0.0298(7) Uani 1 1 d .
H6 H -0.0324 0.6970 0.0292 0.036 Uiso 1 1 calc R
C5 C 0.1514(4) 0.8371(3) 0.3273(3) 0.0335(7) Uani 1 1 d .
H5 H 0.1700 0.8212 0.4075 0.040 Uiso 1 1 calc R
C2 C 0.1873(3) 0.9821(3) 0.1941(3) 0.0259(7) Uani 1 1 d .
C4 C 0.0948(3) 0.8844(3) 0.0892(3) 0.0293(7) Uani 1 1 d .
H4 H 0.0753 0.9002 0.0090 0.035 Uiso 1 1 calc R
C3 C 0.2157(4) 0.9575(3) 0.3141(3) 0.0331(7) Uani 1 1 d .
H3 H 0.2786 1.0228 0.3858 0.040 Uiso 1 1 calc R
N4 N 0.3536(3) 1.1301(2) 0.1076(2) 0.0292(6) Uani 1 1 d .
C1 C 0.2513(3) 1.1120(3) 0.1798(3) 0.0258(7) Uani 1 1 d .
N5 N 0.3732(3) 1.2636(3) 0.1176(2) 0.0344(6) Uani 1 1 d .
N6 N 0.2861(3) 1.3227(2) 0.1926(2) 0.0344(6) Uani 1 1 d .
C16 C 0.3274(3) 0.0610(3) 0.7706(3) 0.0230(7) Uani 1 1 d .
C14 C 0.5413(3) 0.2319(3) 0.8675(3) 0.0276(7) Uani 1 1 d .
H14 H 0.6340 0.2702 0.9337 0.033 Uiso 1 1 calc R
N1 N 0.4617(3) 0.1153(2) 0.8657(2) 0.0238(5) Uani 1 1 d .
C17 C 0.2376(3) -0.0684(3) 0.7761(3) 0.0259(7) Uani 1 1 d .
O4 O 0.1138(2) -0.1202(2) 0.6850(2) 0.0362(5) Uani 1 1 d .
O3 O 0.2879(2) -0.11389(19) 0.86919(19) 0.0301(5) Uani 1 1 d .
C12 C 0.3530(3) 0.2436(3) 0.6791(3) 0.0251(7) Uani 1 1 d .
O1W O 0.6328(5) 0.3111(4) 0.4357(4) 0.0928(10) Uani 1 1 d D
H1WB H 0.647(6) 0.375(4) 0.403(5) 0.12(3) Uiso 1 1 d D
H1WA H 0.564(6) 0.330(5) 0.480(5) 0.15(3) Uiso 1 1 d D

loop_
_atom_site_aniso_label
_atom_site_aniso_U_11
_atom_site_aniso_U_22
_atom_site_aniso_U_33
_atom_site_aniso_U_23
_atom_site_aniso_U_13
_atom_site_aniso_U_12
N7 0.0341(13) 0.0208(14) 0.0309(15) 0.0114(12) 0.0105(11) 0.0036(11)
Zn1 0.0313(2) 0.0235(2) 0.0258(2) 0.01297(16) 0.00596(15) 0.00468(15)
Zn2 0.0305(3) 0.0282(3) 0.0279(3) 0.0154(2) 0.0043(2) 0.0039(2)
O1 0.0370(12) 0.0468(15) 0.0275(12) 0.0192(11) -0.0012(10) 0.0029(11)
C11 0.0399(19) 0.035(2) 0.0280(18) 0.0163(16) 0.0103(15) 0.0080(16)
O2 0.0562(16) 0.0660(19) 0.0673(19) 0.0490(16) 0.0005(14) -0.0128(14)
C13 0.0294(16) 0.0254(18) 0.0354(19) 0.0157(15) 0.0078(14) 0.0015(13)
C15 0.0254(14) 0.035(2) 0.0252(17) 0.0111(15) 0.0033(13) 0.0044(14)
C10 0.0335(17) 0.0284(19) 0.040(2) 0.0145(16) 0.0068(15) 0.0042(14)
N2 0.0334(14) 0.0203(14) 0.0343(16) 0.0118(12) 0.0090(12) 0.0040(11)
C8 0.0339(16) 0.0288(19) 0.036(2) 0.0161(16) 0.0082(15) 0.0072(15)
C9 0.0361(17) 0.0281(19) 0.040(2) 0.0167(16) 0.0045(15) 0.0067(15)
N3 0.0331(14) 0.0213(14) 0.0340(15) 0.0129(12) 0.0111(12) 0.0060(11)
C7 0.0298(15) 0.0232(18) 0.0359(19) 0.0153(15) 0.0121(14) 0.0067(13)
C6 0.0313(16) 0.0276(19) 0.0296(18) 0.0083(15) 0.0050(14) 0.0038(14)
C5 0.0479(18) 0.0286(19) 0.0270(18) 0.0131(16) 0.0086(15) 0.0073(15)
C2 0.0287(15) 0.0236(17) 0.0323(18) 0.0138(15) 0.0129(14) 0.0095(13)
C4 0.0338(16) 0.0320(19) 0.0276(18) 0.0167(16) 0.0085(14) 0.0079(15)
C3 0.0433(18) 0.0247(18) 0.0293(19) 0.0072(15) 0.0065(15) 0.0018(15)
N4 0.0354(14) 0.0221(15) 0.0356(16) 0.0141(12) 0.0128(12) 0.0049(11)
C1 0.0260(15) 0.0260(18) 0.0270(17) 0.0119(14) 0.0041(13) 0.0042(13)
N5 0.0402(15) 0.0288(16) 0.0399(17) 0.0144(13) 0.0168(13) 0.0037(12)
N6 0.0417(15) 0.0274(16) 0.0396(17) 0.0144(13) 0.0163(13) 0.0037(12)
C16 0.0235(14) 0.0231(17) 0.0257(17) 0.0104(14) 0.0075(13) 0.0056(13)
C14 0.0232(14) 0.0284(18) 0.0315(18) 0.0110(15) 0.0040(13) 0.0033(13)
N1 0.0235(12) 0.0237(14) 0.0275(14) 0.0118(12) 0.0073(11) 0.0042(11)
C17 0.0252(15) 0.0250(18) 0.0292(18) 0.0072(15) 0.0106(14) 0.0030(14)
O4 0.0305(11) 0.0340(13) 0.0412(14) 0.0174(11) -0.0015(10) -0.0047(10)
O3 0.0353(11) 0.0260(12) 0.0310(12) 0.0148(10) 0.0053(10) 0.0013(9)
C12 0.0275(15) 0.0259(18) 0.0253(17) 0.0116(14) 0.0078(13) 0.0054(13)
O1W 0.088(3) 0.108(3) 0.094(3) 0.046(3) 0.017(2) 0.036(2)

loop_
_atom_type_symbol
_atom_type_description
_atom_type_scat_dispersion_real
_atom_type_scat_dispersion_imag
_atom_type_scat_source
C C 0.0033 0.0016 'International Tables Vol C Tables 4.2.6.8 and 6.1.1.4'
H H 0.0000 0.0000 'International Tables Vol C Tables 4.2.6.8 and 6.1.1.4'
N N 0.0061 0.0033 'International Tables Vol C Tables 4.2.6.8 and 6.1.1.4'
O O 0.0106 0.0060 'International Tables Vol C Tables 4.2.6.8 and 6.1.1.4'
Zn Zn 0.2839 1.4301 'International Tables Vol C Tables 4.2.6.8 and 6.1.1.4'

loop_
_geom_angle_atom_site_label_1
_geom_angle_atom_site_label_2
_geom_angle_atom_site_label_3
_geom_angle
_geom_angle_site_symmetry_1
_geom_angle_site_symmetry_3
C1 N7 N6 106.2(2) . .
C1 N7 Zn1 132.20(19) . 1_565
N6 N7 Zn1 121.53(17) . 1_565
O1 Zn1 O4 91.77(9) . 2_556
O1 Zn1 N2 125.11(10) . .
O4 Zn1 N2 116.57(9) 2_556 .
O1 Zn1 N7 111.13(9) . 1_545
O4 Zn1 N7 109.38(9) 2_556 1_545
N2 Zn1 N7 102.51(9) . 1_545
O3 Zn2 O3 180.00(8) . 2_657
O3 Zn2 N1 79.77(8) . .
O3 Zn2 N1 100.23(8) 2_657 .
O3 Zn2 N1 100.23(8) . 2_657
O3 Zn2 N1 79.77(8) 2_657 2_657
N1 Zn2 N1 180.000(1) . 2_657
O3 Zn2 N4 91.65(8) . 1_546
O3 Zn2 N4 88.35(8) 2_657 1_546
N1 Zn2 N4 87.15(8) . 1_546
N1 Zn2 N4 92.85(8) 2_657 1_546
O3 Zn2 N4 88.35(8) . 2_666
O3 Zn2 N4 91.65(8) 2_657 2_666
N1 Zn2 N4 92.85(8) . 2_666
N1 Zn2 N4 87.15(8) 2_657 2_666
N4 Zn2 N4 180.000(1) 1_546 2_666
C11 O1 Zn1 124.39(19) . .
O2 C11 O1 126.8(3) . .
O2 C11 C12 119.9(3) . .
O1 C11 C12 113.2(3) . .
C14 C13 C12 118.4(3) . .
C14 C13 H13 120.8 . .
C12 C13 H13 120.8 . .
C16 C15 C12 119.3(3) . .
C16 C15 H15 120.3 . .
C12 C15 H15 120.3 . .
C9 C10 N2 109.0(3) . .
C9 C10 H10 125.5 . .
N2 C10 H10 125.5 . .
C8 N2 C10 106.1(2) . .
C8 N2 Zn1 124.0(2) . .
C10 N2 Zn1 125.6(2) . .
N2 C8 N3 111.5(3) . .
N2 C8 H8 124.2 . .
N3 C8 H8 124.2 . .
C10 C9 N3 106.8(3) . .
C10 C9 H9 126.6 . .
N3 C9 H9 126.6 . .
C8 N3 C9 106.6(3) . .
C8 N3 C7 126.9(3) . .
C9 N3 C7 126.5(3) . .
C5 C7 C6 121.1(3) . .
C5 C7 N3 120.5(3) . .
C6 C7 N3 118.5(3) . .
C7 C6 C4 118.9(3) . .
C7 C6 H6 120.6 . .
C4 C6 H6 120.6 . .
C7 C5 C3 119.4(3) . .
C7 C5 H5 120.3 . .
C3 C5 H5 120.3 . .
C4 C2 C3 119.0(3) . .
C4 C2 C1 120.1(3) . .
C3 C2 C1 120.9(3) . .
C2 C4 C6 121.2(3) . .
C2 C4 H4 119.4 . .
C6 C4 H4 119.4 . .
C5 C3 C2 120.5(3) . .
C5 C3 H3 119.7 . .
C2 C3 H3 119.7 . .
C1 N4 N5 105.8(2) . .
C1 N4 Zn2 134.7(2) . 1_564
N5 N4 Zn2 119.29(16) . 1_564
N4 C1 N7 110.2(3) . .
N4 C1 C2 125.7(3) . .
N7 C1 C2 124.1(2) . .
N6 N5 N4 109.3(2) . .
N5 N6 N7 108.5(2) . .
N1 C16 C15 122.3(3) . .
N1 C16 C17 115.9(2) . .
C15 C16 C17 121.7(3) . .
N1 C14 C13 123.3(3) . .
N1 C14 H14 118.3 . .
C13 C14 H14 118.3 . .
C14 N1 C16 118.1(2) . .
C14 N1 Zn2 130.5(2) . .
C16 N1 Zn2 111.23(18) . .
O3 C17 O4 125.4(3) . .
O3 C17 C16 119.0(3) . .
O4 C17 C16 115.5(3) . .
C17 O4 Zn1 131.1(2) . 2_556
C17 O3 Zn2 113.98(18) . .
C15 C12 C13 118.5(3) . .
C15 C12 C11 120.3(3) . .
C13 C12 C11 121.1(3) . .
H1WB O1W H1WA 107(2) . .

loop_
_geom_bond_atom_site_label_1
_geom_bond_atom_site_label_2
_geom_bond_distance
_geom_bond_site_symmetry_2
N7 C1 1.334(3) .
N7 N6 1.359(3) .
N7 Zn1 2.019(2) 1_565
Zn1 O1 1.921(2) .
Zn1 O4 1.951(2) 2_556
Zn1 N2 1.980(2) .
Zn1 N7 2.019(2) 1_545
Zn2 O3 2.094(2) .
Zn2 O3 2.094(2) 2_657
Zn2 N1 2.128(2) .
Zn2 N1 2.128(2) 2_657
Zn2 N4 2.215(2) 1_546
Zn2 N4 2.215(2) 2_666
O1 C11 1.273(4) .
C11 O2 1.207(3) .
C11 C12 1.521(4) .
C13 C14 1.382(4) .
C13 C12 1.386(4) .
C13 H13 0.9300 .
C15 C16 1.381(4) .
C15 C12 1.382(4) .
C15 H15 0.9300 .
C10 C9 1.344(4) .
C10 N2 1.382(4) .
C10 H10 0.9300 .
N2 C8 1.311(4) .
C8 N3 1.342(3) .
C8 H8 0.9300 .
C9 N3 1.381(4) .
C9 H9 0.9300 .
N3 C7 1.426(4) .
C7 C5 1.377(4) .
C7 C6 1.381(4) .
C6 C4 1.384(4) .
C6 H6 0.9300 .
C5 C3 1.378(4) .
C5 H5 0.9300 .
C2 C4 1.373(4) .
C2 C3 1.395(4) .
C2 C1 1.473(4) .
C4 H4 0.9300 .
C3 H3 0.9300 .
N4 C1 1.330(3) .
N4 N5 1.360(3) .
N4 Zn2 2.215(2) 1_564
N5 N6 1.304(3) .
C16 N1 1.341(3) .
C16 C17 1.511(4) .
C14 N1 1.330(3) .
C14 H14 0.9300 .
C17 O3 1.251(3) .
C17 O4 1.258(3) .
O4 Zn1 1.951(2) 2_556
O1W H1WB 0.845(10) .
O1W H1WA 0.844(10) .

loop_
_geom_torsion_atom_site_label_1
_geom_torsion_atom_site_label_2
_geom_torsion_atom_site_label_3
_geom_torsion_atom_site_label_4
_geom_torsion
_geom_torsion_site_symmetry_1
_geom_torsion_site_symmetry_4
O4 Zn1 O1 C11 152.6(2) 2_556 .
N2 Zn1 O1 C11 -82.8(3) . .
N7 Zn1 O1 C11 41.0(3) 1_545 .
Zn1 O1 C11 O2 25.6(5) . .
Zn1 O1 C11 C12 -152.70(18) . .
C9 C10 N2 C8 0.6(3) . .
C9 C10 N2 Zn1 -156.7(2) . .
O1 Zn1 N2 C8 66.4(3) . .
O4 Zn1 N2 C8 179.6(2) 2_556 .
N7 Zn1 N2 C8 -61.0(2) 1_545 .
O1 Zn1 N2 C10 -140.3(2) . .
O4 Zn1 N2 C10 -27.1(3) 2_556 .
N7 Zn1 N2 C10 92.3(2) 1_545 .
C10 N2 C8 N3 -0.5(3) . .
Zn1 N2 C8 N3 157.14(18) . .
N2 C10 C9 N3 -0.4(3) . .
N2 C8 N3 C9 0.3(3) . .
N2 C8 N3 C7 -179.6(2) . .
C10 C9 N3 C8 0.0(3) . .
C10 C9 N3 C7 179.9(2) . .
C8 N3 C7 C5 -35.7(4) . .
C9 N3 C7 C5 144.5(3) . .
C8 N3 C7 C6 144.3(3) . .
C9 N3 C7 C6 -35.5(4) . .
C5 C7 C6 C4 0.0(4) . .
N3 C7 C6 C4 -180.0(2) . .
C6 C7 C5 C3 -0.3(4) . .
N3 C7 C5 C3 179.7(2) . .
C3 C2 C4 C6 0.0(4) . .
C1 C2 C4 C6 -178.4(2) . .
C7 C6 C4 C2 0.1(4) . .
C7 C5 C3 C2 0.4(4) . .
C4 C2 C3 C5 -0.3(4) . .
C1 C2 C3 C5 178.1(3) . .
N5 N4 C1 N7 0.2(3) . .
Zn2 N4 C1 N7 174.1(2) 1_564 .
N5 N4 C1 C2 176.9(3) . .
Zn2 N4 C1 C2 -9.2(5) 1_564 .
N6 N7 C1 N4 -0.4(3) . .
Zn1 N7 C1 N4 176.7(2) 1_565 .
N6 N7 C1 C2 -177.1(3) . .
Zn1 N7 C1 C2 -0.1(4) 1_565 .
C4 C2 C1 N4 -60.9(4) . .
C3 C2 C1 N4 120.7(3) . .
C4 C2 C1 N7 115.3(3) . .
C3 C2 C1 N7 -63.0(4) . .
C1 N4 N5 N6 0.0(3) . .
Zn2 N4 N5 N6 -175.00(18) 1_564 .
N4 N5 N6 N7 -0.3(3) . .
C1 N7 N6 N5 0.4(3) . .
Zn1 N7 N6 N5 -177.03(19) 1_565 .
C12 C15 C16 N1 0.4(4) . .
C12 C15 C16 C17 177.3(2) . .
C12 C13 C14 N1 1.4(4) . .
C13 C14 N1 C16 -0.5(4) . .
C13 C14 N1 Zn2 -175.10(19) . .
C15 C16 N1 C14 -0.4(4) . .
C17 C16 N1 C14 -177.5(2) . .
C15 C16 N1 Zn2 175.19(19) . .
C17 C16 N1 Zn2 -1.9(3) . .
O3 Zn2 N1 C14 175.5(2) . .
O3 Zn2 N1 C14 -4.5(2) 2_657 .
N1 Zn2 N1 C14 57(100) 2_657 .
N4 Zn2 N1 C14 83.3(2) 1_546 .
N4 Zn2 N1 C14 -96.7(2) 2_666 .
O3 Zn2 N1 C16 0.65(17) . .
O3 Zn2 N1 C16 -179.35(17) 2_657 .
N1 Zn2 N1 C16 -118(100) 2_657 .
N4 Zn2 N1 C16 -91.55(18) 1_546 .
N4 Zn2 N1 C16 88.45(18) 2_666 .
N1 C16 C17 O3 2.9(3) . .
C15 C16 C17 O3 -174.2(2) . .
N1 C16 C17 O4 -178.4(2) . .
C15 C16 C17 O4 4.5(4) . .
O3 C17 O4 Zn1 3.8(4) . 2_556
C16 C17 O4 Zn1 -174.83(16) . 2_556
O4 C17 O3 Zn2 179.2(2) . .
C16 C17 O3 Zn2 -2.2(3) . .
O3 Zn2 O3 C17 -57(100) 2_657 .
N1 Zn2 O3 C17 0.88(17) . .
N1 Zn2 O3 C17 -179.12(17) 2_657 .
N4 Zn2 O3 C17 87.69(18) 1_546 .
N4 Zn2 O3 C17 -92.31(18) 2_666 .
C16 C15 C12 C13 0.5(4) . .
C16 C15 C12 C11 -179.0(2) . .
C14 C13 C12 C15 -1.3(4) . .
C14 C13 C12 C11 178.1(2) . .
O2 C11 C12 C15 -161.7(3) . .
O1 C11 C12 C15 16.7(4) . .
O2 C11 C12 C13 19.0(4) . .
O1 C11 C12 C13 -162.7(3) . .
